data_4026268
loop_
_publ_author_name
'Javier Carreras'
'Alberto Avenoza'
'Jes\'us H. Busto'
'Jes\'us M. Peregrina'

_publ_section_title
;
 Ring-Rearrangement Metathesis of 1-Substituted 7-Azanorbornenes as an
 Entry to 1-Azaspiro[4.5]decane systems
;
_journal_name_full 'Journal of Organic Chemistry'
_journal_page_first 3381
_journal_page_last 3391
_journal_paper_doi 10.1021/jo200321t
_journal_volume 76
_journal_year 2011
_chemical_formula_moiety 'C16 H22 N O6, C2 F3 O2'
_chemical_formula_sum 'C18 H22 F3 N O8'
_chemical_formula_weight 437.37
_chemical_name_systematic
;
 ?
;
_space_group_IT_number 2
_symmetry_cell_setting triclinic
_symmetry_space_group_name_Hall '-P 1'
_symmetry_space_group_name_H-M 'P -1'
_atom_sites_solution_hydrogens geom
_atom_sites_solution_primary direct
_atom_sites_solution_secondary difmap
_audit_creation_method SHELXL-97
_cell_angle_alpha 113.583(4)
_cell_angle_beta 96.151(3)
_cell_angle_gamma 102.378(5)
_cell_formula_units_Z 2
_cell_length_a 8.5097(7)
_cell_length_b 10.9602(5)
_cell_length_c 12.5243(10)
_cell_measurement_reflns_used 1277
_cell_measurement_temperature 120(2)
_cell_volume 1021.10(13)
_computing_cell_refinement 'Denzo and Scalepak (1997)'
_computing_data_collection 'Nonius Kappa CCD'
_computing_data_reduction 'Denzo and Scalepak (1997)'
_computing_molecular_graphics 'ORTEP III'
_computing_publication_material 'SHELXL-97 (Sheldrick, 1997)'
_computing_structure_refinement 'SHELXL-97 (Sheldrick, 1997)'
_computing_structure_solution 'SHELXS-97 (Sheldrick, 1990)'
_diffrn_ambient_temperature 120(2)
_diffrn_measured_fraction_theta_full 0.996
_diffrn_measured_fraction_theta_max 0.967
_diffrn_measurement_device_type 'Nonius Kappa CCD'
_diffrn_measurement_method CCD
_diffrn_radiation_monochromator graphite
_diffrn_radiation_source 'normal-focus sealed tube'
_diffrn_radiation_type MoK\a
_diffrn_radiation_wavelength 0.71073
_diffrn_reflns_av_R_equivalents 0.0583
_diffrn_reflns_av_sigmaI/netI 0.0597
_diffrn_reflns_limit_h_max 11
_diffrn_reflns_limit_h_min -11
_diffrn_reflns_limit_k_max 14
_diffrn_reflns_limit_k_min -14
_diffrn_reflns_limit_l_max 16
_diffrn_reflns_limit_l_min -16
_diffrn_reflns_number 16103
_diffrn_reflns_theta_full 25.00
_diffrn_reflns_theta_max 28.14
_diffrn_reflns_theta_min 3.33
_exptl_absorpt_coefficient_mu 0.128
_exptl_absorpt_correction_type none
_exptl_crystal_colour colourless
_exptl_crystal_density_diffrn 1.423
_exptl_crystal_description prism
_exptl_crystal_F_000 456
_exptl_crystal_size_max 0.25
_exptl_crystal_size_mid 0.20
_exptl_crystal_size_min 0.12
_refine_diff_density_max 0.476
_refine_diff_density_min -0.349
_refine_diff_density_rms 0.050
_refine_ls_extinction_method none
_refine_ls_goodness_of_fit_ref 1.026
_refine_ls_hydrogen_treatment mixed
_refine_ls_matrix_type full
_refine_ls_number_parameters 359
_refine_ls_number_reflns 4835
_refine_ls_number_restraints 0
_refine_ls_restrained_S_all 1.026
_refine_ls_R_factor_all 0.0982
_refine_ls_R_factor_gt 0.0536
_refine_ls_shift/su_max 0.000
_refine_ls_shift/su_mean 0.000
_refine_ls_structure_factor_coef Fsqd
_refine_ls_weighting_details 'calc w=1/[\s^2^(Fo^2^)+(0.0415P)^2^+0.6063P] where P=(Fo^2^+2Fc^2^)/3'
_refine_ls_weighting_scheme calc
_refine_ls_wR_factor_gt 0.1067
_refine_ls_wR_factor_ref 0.1251
_reflns_number_gt 3166
_reflns_number_total 4835
_reflns_threshold_expression >2sigma(I)
_cod_data_source_file jo200321t_si_002_2.cif
_cod_data_source_block shelxl
_cod_database_code 4026268

loop_
_symmetry_equiv_pos_as_xyz
'x, y, z'
'-x, -y, -z'

loop_
_atom_site_label
_atom_site_type_symbol
_atom_site_fract_x
_atom_site_fract_y
_atom_site_fract_z
_atom_site_U_iso_or_equiv
_atom_site_adp_type
_atom_site_occupancy
_atom_site_symmetry_multiplicity
_atom_site_calc_flag
N1 N 0.1918(2) 0.35527(18) 0.47437(15) 0.0242(4) Uani 1 1 d
O2 O 0.4540(2) 0.33671(15) 0.37429(15) 0.0378(4) Uani 1 1 d
O3 O 0.39139(17) 0.10511(13) 0.30164(12) 0.0263(3) Uani 1 1 d
O4 O 0.2203(2) 0.75586(16) 0.88027(14) 0.0397(4) Uani 1 1 d
O5 O 0.6471(2) -0.27305(15) -0.05431(13) 0.0352(4) Uani 1 1 d
O6 O 0.86909(19) 0.32424(17) 0.49521(13) 0.0384(4) Uani 1 1 d
F7 F 0.86266(19) 0.20109(14) 0.64848(13) 0.0508(4) Uani 1 1 d
C8 C 0.3624(3) 0.2278(2) 0.35665(17) 0.0251(4) Uani 1 1 d
F9 F 0.6742(2) 0.28839(16) 0.71722(15) 0.0613(5) Uani 1 1 d
C10 C 0.2874(3) 0.3898(2) 0.59569(18) 0.0249(4) Uani 1 1 d
O11 O 0.7336(3) 0.45478(16) 0.61553(15) 0.0490(5) Uani 1 1 d
O12 O 0.1348(2) 0.62070(16) 0.96996(13) 0.0401(4) Uani 1 1 d
C13 C 0.7866(3) 0.3540(2) 0.57280(18) 0.0275(5) Uani 1 1 d
O14 O 0.6274(2) -0.29498(16) 0.11436(14) 0.0456(5) Uani 1 1 d
C15 C 0.6264(3) -0.2285(2) 0.05764(18) 0.0271(5) Uani 1 1 d
C16 C 0.6023(3) -0.0881(2) 0.10188(19) 0.0275(5) Uani 1 1 d
C17 C 0.1823(4) 0.1389(2) 0.4753(2) 0.0365(6) Uani 1 1 d
F18 F 0.6217(2) 0.13292(15) 0.53728(15) 0.0657(5) Uani 1 1 d
C19 C 0.7368(3) 0.2439(2) 0.6194(2) 0.0354(5) Uani 1 1 d
C20 C 0.1948(3) 0.6449(2) 0.88311(18) 0.0296(5) Uani 1 1 d
C21 C 0.5626(3) -0.0304(2) 0.20620(19) 0.0263(5) Uani 1 1 d
C22 C 0.5428(3) 0.1124(2) 0.2562(2) 0.0272(5) Uani 1 1 d
C23 C 0.2468(3) 0.5092(2) 0.68967(19) 0.0264(5) Uani 1 1 d
C24 C 0.2244(3) 0.5185(2) 0.7948(2) 0.0300(5) Uani 1 1 d
C25 C 0.1962(3) 0.21196(19) 0.39286(18) 0.0259(5) Uani 1 1 d
C26 C 0.2490(3) 0.2510(2) 0.6027(2) 0.0349(5) Uani 1 1 d
C27 C 0.0563(3) 0.1496(2) 0.2857(2) 0.0395(6) Uani 1 1 d
C28 C 0.6630(4) -0.4133(2) -0.1089(2) 0.0386(6) Uani 1 1 d
C29 C 0.0640(4) 0.1083(3) 0.1744(2) 0.0474(7) Uani 1 1 d
C30 C 0.0993(4) 0.7382(3) 1.0605(2) 0.0459(7) Uani 1 1 d
H24 H 0.225(3) 0.449(2) 0.8179(19) 0.028(6) Uiso 1 1 d
H16 H 0.610(3) -0.043(2) 0.0506(19) 0.027(6) Uiso 1 1 d
H29A H -0.040(3) 0.067(3) 0.110(2) 0.048(7) Uiso 1 1 d
H22A H 0.635(3) 0.178(2) 0.322(2) 0.030(6) Uiso 1 1 d
H22B H 0.533(3) 0.149(2) 0.195(2) 0.029(6) Uiso 1 1 d
H26A H 0.167(3) 0.248(2) 0.647(2) 0.043(7) Uiso 1 1 d
H21 H 0.544(3) -0.081(2) 0.253(2) 0.035(6) Uiso 1 1 d
H27 H -0.046(4) 0.144(3) 0.302(3) 0.067(9) Uiso 1 1 d
H23 H 0.242(3) 0.585(2) 0.6700(19) 0.032(6) Uiso 1 1 d
H29B H 0.179(4) 0.112(3) 0.148(3) 0.085(11) Uiso 1 1 d
H10 H 0.404(3) 0.421(2) 0.5943(18) 0.027(6) Uiso 1 1 d
H17A H 0.237(3) 0.072(3) 0.456(2) 0.046(7) Uiso 1 1 d
H26B H 0.341(4) 0.241(3) 0.642(2) 0.058(8) Uiso 1 1 d
H1A H 0.087(3) 0.350(2) 0.479(2) 0.039(7) Uiso 1 1 d
H1B H 0.231(3) 0.419(3) 0.449(2) 0.040(7) Uiso 1 1 d
H30B H 0.022(3) 0.776(3) 1.024(2) 0.049(8) Uiso 1 1 d
H30C H 0.048(3) 0.699(3) 1.108(2) 0.050(8) Uiso 1 1 d
H28B H 0.754(3) -0.420(2) -0.065(2) 0.043(7) Uiso 1 1 d
H28A H 0.670(4) -0.430(3) -0.188(3) 0.057(8) Uiso 1 1 d
H28C H 0.562(4) -0.484(3) -0.110(2) 0.052(8) Uiso 1 1 d
H17B H 0.065(4) 0.093(3) 0.462(3) 0.072(10) Uiso 1 1 d
H30A H 0.206(4) 0.812(3) 1.111(3) 0.066(9) Uiso 1 1 d

loop_
_atom_site_aniso_label
_atom_site_aniso_U_11
_atom_site_aniso_U_22
_atom_site_aniso_U_33
_atom_site_aniso_U_23
_atom_site_aniso_U_13
_atom_site_aniso_U_12
N1 0.0271(11) 0.0212(9) 0.0288(9) 0.0111(7) 0.0149(8) 0.0112(8)
O2 0.0371(10) 0.0217(8) 0.0538(10) 0.0111(7) 0.0294(8) 0.0075(7)
O3 0.0245(8) 0.0206(7) 0.0330(8) 0.0075(6) 0.0147(6) 0.0093(6)
O4 0.0481(11) 0.0319(9) 0.0413(9) 0.0134(7) 0.0230(8) 0.0142(8)
O5 0.0535(11) 0.0286(8) 0.0267(8) 0.0088(6) 0.0181(7) 0.0197(7)
O6 0.0271(9) 0.0526(10) 0.0301(8) 0.0113(7) 0.0142(7) 0.0101(7)
F7 0.0581(10) 0.0453(8) 0.0578(9) 0.0246(7) 0.0075(8) 0.0297(7)
C8 0.0288(12) 0.0228(10) 0.0256(10) 0.0095(8) 0.0112(9) 0.0105(9)
F9 0.0856(13) 0.0652(10) 0.0735(11) 0.0515(9) 0.0535(10) 0.0402(9)
C10 0.0245(12) 0.0236(10) 0.0298(11) 0.0126(9) 0.0119(9) 0.0082(9)
O11 0.0920(15) 0.0363(9) 0.0455(10) 0.0267(8) 0.0436(10) 0.0384(10)
O12 0.0487(11) 0.0463(10) 0.0299(8) 0.0170(7) 0.0186(8) 0.0169(8)
C13 0.0280(12) 0.0245(11) 0.0268(11) 0.0078(9) 0.0089(9) 0.0067(9)
O14 0.0775(14) 0.0381(9) 0.0364(9) 0.0198(8) 0.0260(9) 0.0322(9)
C15 0.0273(12) 0.0275(11) 0.0259(11) 0.0087(9) 0.0093(9) 0.0105(9)
C16 0.0293(12) 0.0286(11) 0.0268(11) 0.0120(9) 0.0100(9) 0.0109(9)
C17 0.0491(16) 0.0215(11) 0.0453(14) 0.0150(10) 0.0286(12) 0.0124(11)
F18 0.0614(11) 0.0394(9) 0.0803(12) 0.0310(8) -0.0123(9) -0.0130(8)
C19 0.0379(14) 0.0252(11) 0.0450(14) 0.0146(10) 0.0117(11) 0.0128(10)
C20 0.0256(12) 0.0375(13) 0.0258(11) 0.0127(9) 0.0085(9) 0.0100(10)
C21 0.0244(12) 0.0260(11) 0.0282(11) 0.0096(9) 0.0092(9) 0.0088(9)
C22 0.0238(12) 0.0267(11) 0.0305(11) 0.0087(9) 0.0139(9) 0.0092(9)
C23 0.0255(12) 0.0230(10) 0.0321(11) 0.0111(9) 0.0106(9) 0.0090(9)
C24 0.0310(13) 0.0300(11) 0.0337(12) 0.0158(10) 0.0129(10) 0.0108(10)
C25 0.0284(12) 0.0185(9) 0.0309(11) 0.0073(8) 0.0152(9) 0.0096(8)
C26 0.0385(15) 0.0314(12) 0.0442(14) 0.0224(11) 0.0127(12) 0.0146(11)
C27 0.0260(13) 0.0400(13) 0.0382(14) 0.0011(10) 0.0096(11) 0.0117(11)
C28 0.0491(17) 0.0293(13) 0.0331(14) 0.0043(10) 0.0136(12) 0.0189(12)
C29 0.0397(17) 0.0527(16) 0.0421(15) 0.0139(13) 0.0013(13) 0.0148(13)
C30 0.0475(18) 0.0581(17) 0.0271(13) 0.0099(13) 0.0181(12) 0.0172(15)

loop_
_atom_type_symbol
_atom_type_description
_atom_type_scat_dispersion_real
_atom_type_scat_dispersion_imag
_atom_type_scat_source
C C 0.0033 0.0016 'International Tables Vol C Tables 4.2.6.8 and 6.1.1.4'
H H 0.0000 0.0000 'International Tables Vol C Tables 4.2.6.8 and 6.1.1.4'
F F 0.0171 0.0103 'International Tables Vol C Tables 4.2.6.8 and 6.1.1.4'
N N 0.0061 0.0033 'International Tables Vol C Tables 4.2.6.8 and 6.1.1.4'
O O 0.0106 0.0060 'International Tables Vol C Tables 4.2.6.8 and 6.1.1.4'

loop_
_geom_angle_atom_site_label_1
_geom_angle_atom_site_label_2
_geom_angle_atom_site_label_3
_geom_angle
C10 N1 C25 106.78(15)
C10 N1 H1A 108.2(15)
C25 N1 H1A 106.7(15)
C10 N1 H1B 111.7(16)
C25 N1 H1B 113.4(15)
H1A N1 H1B 110(2)
C8 O3 C22 114.06(15)
C15 O5 C28 115.75(18)
O2 C8 O3 124.42(19)
O2 C8 C25 124.07(17)
O3 C8 C25 111.51(17)
N1 C10 C23 110.26(16)
N1 C10 C26 103.61(17)
C23 C10 C26 118.07(19)
N1 C10 H10 105.9(12)
C23 C10 H10 107.5(12)
C26 C10 H10 110.9(12)
C20 O12 C30 115.08(19)
O11 C13 O6 130.3(2)
O11 C13 C19 114.80(19)
O6 C13 C19 114.84(18)
O14 C15 O5 123.78(18)
O14 C15 C16 125.04(19)
O5 C15 C16 111.18(18)
C21 C16 C15 121.1(2)
C21 C16 H16 121.0(13)
C15 C16 H16 117.9(13)
C26 C17 C25 107.00(18)
C26 C17 H17A 112.6(16)
C25 C17 H17A 111.0(16)
C26 C17 H17B 111.5(18)
C25 C17 H17B 106.3(18)
H17A C17 H17B 108(2)
F18 C19 F7 107.49(17)
F18 C19 F9 106.4(2)
F7 C19 F9 105.64(19)
F18 C19 C13 110.57(19)
F7 C19 C13 112.8(2)
F9 C19 C13 113.59(17)
O4 C20 O12 123.23(19)
O4 C20 C24 126.0(2)
O12 C20 C24 110.79(19)
C16 C21 C22 123.0(2)
C16 C21 H21 119.7(13)
C22 C21 H21 117.3(13)
O3 C22 C21 107.02(17)
O3 C22 H22A 108.6(13)
C21 C22 H22A 111.7(12)
O3 C22 H22B 108.4(13)
C21 C22 H22B 112.9(12)
H22A C22 H22B 108.1(18)
C24 C23 C10 125.3(2)
C24 C23 H23 119.4(13)
C10 C23 H23 115.2(13)
C23 C24 C20 120.6(2)
C23 C24 H24 123.4(14)
C20 C24 H24 116.0(14)
C27 C25 N1 109.55(17)
C27 C25 C8 111.14(18)
N1 C25 C8 106.73(16)
C27 C25 C17 114.3(2)
N1 C25 C17 101.74(16)
C8 C25 C17 112.70(18)
C17 C26 C10 106.68(19)
C17 C26 H26A 109.2(16)
C10 C26 H26A 109.0(15)
C17 C26 H26B 113.4(17)
C10 C26 H26B 111.5(18)
H26A C26 H26B 107(2)
C29 C27 C25 128.2(3)
C29 C27 H27 116.5(19)
C25 C27 H27 115.2(19)
O5 C28 H28B 110.1(15)
O5 C28 H28A 105.1(16)
H28B C28 H28A 115(2)
O5 C28 H28C 111.3(15)
H28B C28 H28C 107(2)
H28A C28 H28C 109(2)
C27 C29 H29A 120.3(15)
C27 C29 H29B 121.2(18)
H29A C29 H29B 118(2)
O12 C30 H30B 111.4(14)
O12 C30 H30C 102.7(16)
H30B C30 H30C 111(2)
O12 C30 H30A 110.0(17)
H30B C30 H30A 112(2)
H30C C30 H30A 110(2)

loop_
_geom_bond_atom_site_label_1
_geom_bond_atom_site_label_2
_geom_bond_distance
N1 C10 1.502(3)
N1 C25 1.504(2)
N1 H1A 0.89(3)
N1 H1B 0.90(3)
O2 C8 1.198(2)
O3 C8 1.334(2)
O3 C22 1.463(2)
O4 C20 1.204(3)
O5 C15 1.333(2)
O5 C28 1.455(3)
O6 C13 1.238(2)
F7 C19 1.330(3)
C8 C25 1.527(3)
F9 C19 1.340(3)
C10 C23 1.505(3)
C10 C26 1.526(3)
C10 H10 0.98(2)
O11 C13 1.226(2)
O12 C20 1.344(3)
O12 C30 1.451(3)
C13 C19 1.541(3)
O14 C15 1.205(3)
C15 C16 1.482(3)
C16 C21 1.321(3)
C16 H16 0.95(2)
C17 C26 1.522(3)
C17 C25 1.540(3)
C17 H17A 0.92(3)
C17 H17B 0.98(3)
F18 C19 1.330(3)
C20 C24 1.479(3)
C21 C22 1.490(3)
C21 H21 0.96(2)
C22 H22A 0.98(2)
C22 H22B 1.00(2)
C23 C24 1.317(3)
C23 H23 0.96(2)
C24 H24 0.92(2)
C25 C27 1.503(3)
C26 H26A 0.94(3)
C26 H26B 0.93(3)
C27 C29 1.296(4)
C27 H27 0.91(3)
C28 H28B 0.94(3)
C28 H28A 0.94(3)
C28 H28C 1.01(3)
C29 H29A 1.01(3)
C29 H29B 1.07(3)
C30 H30B 1.01(3)
C30 H30C 0.95(3)
C30 H30A 1.02(3)
